data_7704282
loop_
_publ_author_name
'Feng, Xun'
'Shang, Yapei'
'Zhang, Heng'
'Liu, Xinfang'
'Wang, Xinyi'
'Chen, Nan'
'Wang, Liya'
'Li, Zhongjun'

_publ_section_title
;
 Multi-functional lanthanide-CPs based on tricarboxylphenyl terpyridyl
 ligand as ratiometric luminescent thermometer and highly sensitive ion
 sensor with turn on/off effect.
;
_journal_issue 15
_journal_name_full 'Dalton transactions (Cambridge, England : 2003)'
_journal_page_first 4741
_journal_page_last 4750
_journal_paper_doi 10.1039/d0dt00310g
_journal_volume 49
_journal_year 2020
_chemical_formula_moiety 'C24 H16 Dy N3 O8'
_chemical_formula_sum 'C24 H16 Dy N3 O8'
_chemical_formula_weight 636.91
_space_group_crystal_system monoclinic
_space_group_IT_number 14
_space_group_name_Hall '-P 2ybc'
_space_group_name_H-M_alt 'P 1 21/c 1'
_symmetry_Int_Tables_number 14
_atom_sites_solution_primary iterative
_audit_creation_date 2019-06-11
_audit_creation_method
;
Olex2 1.2
(compiled 2016.02.19 svn.r3266 for OlexSys, GUI svn.r5155)
;
_audit_update_record
;
2019-06-11 deposited with the CCDC.	2020-03-09 downloaded from the CCDC.
;
_cell_angle_alpha 90
_cell_angle_beta 95.091(4)
_cell_angle_gamma 90
_cell_formula_units_Z 4
_cell_length_a 10.6979(5)
_cell_length_b 12.2441(6)
_cell_length_c 18.0543(8)
_cell_measurement_reflns_used 4145
_cell_measurement_theta_max 27.1010
_cell_measurement_theta_min 3.7760
_cell_volume 2355.53(19)
_computing_cell_refinement 'CrysAlisPro 1.171.39.46 (Rigaku OD, 2018)'
_computing_data_collection 'CrysAlisPro 1.171.39.46 (Rigaku OD, 2018)'
_computing_data_reduction 'CrysAlisPro 1.171.39.46 (Rigaku OD, 2018)'
_computing_molecular_graphics 'Olex2 (Dolomanov et al., 2009)'
_computing_publication_material 'Olex2 (Dolomanov et al., 2009)'
_computing_structure_refinement 'olex2.refine (Bourhis et al., 2015)'
_computing_structure_solution 'olex2.solve (Bourhis et al., 2015)'
_diffrn_ambient_temperature 293(2)
_diffrn_detector 'CCD plate'
_diffrn_detector_area_resol_mean 8.0584
_diffrn_detector_type EosS2
_diffrn_measured_fraction_theta_full 0.8408
_diffrn_measured_fraction_theta_max 0.8408
_diffrn_measurement_details
;
List of Runs (angles in degrees, time in seconds):

  # Type    Start    End  Width  t~exp~   \w     \q     \k     \f   Frames
#--------------------------------------------------------------------------
  1  \w    -79.00  -2.00   1.00   22.00    --  -13.80 -57.00-150.00   77
  2  \w    -19.00   6.00   1.00   22.00    --  -13.80 -99.00  60.00   25
  3  \w     36.00  71.00   1.00   22.00    --   14.82 178.00 -60.00   35
  4  \w     -3.00  84.00   1.00   22.00    --   14.82  38.00   0.00   87
;
_diffrn_measurement_device 'four-circle diffractometer'
_diffrn_measurement_device_type 'SuperNova, Single source at offset/far, EosS2'
_diffrn_measurement_method '\w scans'
_diffrn_orient_matrix_type 'CrysAlisPro convention (1999,Acta A55,543-557)'
_diffrn_orient_matrix_UB_11 -0.0146726000
_diffrn_orient_matrix_UB_12 0.0162549000
_diffrn_orient_matrix_UB_13 -0.0375033000
_diffrn_orient_matrix_UB_21 -0.0648512000
_diffrn_orient_matrix_UB_22 -0.0062509000
_diffrn_orient_matrix_UB_23 0.0043172000
_diffrn_orient_matrix_UB_31 -0.0030207000
_diffrn_orient_matrix_UB_32 0.0552183000
_diffrn_orient_matrix_UB_33 0.0115226000
_diffrn_radiation_monochromator mirror
_diffrn_radiation_probe x-ray
_diffrn_radiation_type 'Mo K\a'
_diffrn_radiation_wavelength 0.71073
_diffrn_reflns_av_R_equivalents 0.0440
_diffrn_reflns_av_unetI/netI 0.0808
_diffrn_reflns_limit_h_max 12
_diffrn_reflns_limit_h_min -14
_diffrn_reflns_limit_k_max 10
_diffrn_reflns_limit_k_min -16
_diffrn_reflns_limit_l_max 24
_diffrn_reflns_limit_l_min -21
_diffrn_reflns_number 11078
_diffrn_reflns_theta_full 28.4197
_diffrn_reflns_theta_max 28.42
_diffrn_reflns_theta_min 3.28
_diffrn_source 'micro-focus sealed X-ray tube'
_diffrn_source_type 'SuperNova (Mo) X-ray Source'
_exptl_absorpt_coefficient_mu 3.227
_exptl_absorpt_correction_T_max 1.00000
_exptl_absorpt_correction_T_min 0.82329
_exptl_absorpt_correction_type multi-scan
_exptl_absorpt_process_details
;
CrysAlisPro 1.171.39.46 (Rigaku Oxford Diffraction, 2018)
Empirical absorption correction using spherical harmonics,
 implemented in SCALE3 ABSPACK scaling algorithm.
;
_exptl_crystal_colour 'clear light yellow'
_exptl_crystal_colour_lustre clear
_exptl_crystal_colour_modifier light
_exptl_crystal_colour_primary yellow
_exptl_crystal_density_diffrn 1.7958
_exptl_crystal_description needle
_exptl_crystal_F_000 1244.2481
_exptl_crystal_size_max 0.22
_exptl_crystal_size_mid 0.18
_exptl_crystal_size_min 0.1
_refine_diff_density_max 3.6267
_refine_diff_density_min -2.0117
_refine_diff_density_rms 0.3055
_refine_ls_d_res_high 0.7467
_refine_ls_d_res_low 6.2024
_refine_ls_goodness_of_fit_ref 1.0030
_refine_ls_hydrogen_treatment constr
_refine_ls_matrix_type full
_refine_ls_number_constraints 32
_refine_ls_number_parameters 330
_refine_ls_number_reflns 4984
_refine_ls_number_restraints 2
_refine_ls_restrained_S_all 1.0028
_refine_ls_R_factor_all 0.0713
_refine_ls_R_factor_gt 0.0507
_refine_ls_shift/su_max 0.3931
_refine_ls_shift/su_mean 0.0113
_refine_ls_structure_factor_coef Fsqd
_refine_ls_weighting_details 'w=1/[\s^2^(Fo^2^)+(0.0598P)^2^+14.8264P] where P=(Fo^2^+2Fc^2^)/3'
_refine_ls_weighting_scheme calc
_refine_ls_wR_factor_gt 0.1277
_refine_ls_wR_factor_ref 0.1380
_reflns_Friedel_coverage 0.0
_reflns_limit_h_max 14
_reflns_limit_h_min -14
_reflns_limit_k_max 16
_reflns_limit_k_min 0
_reflns_limit_l_max 24
_reflns_limit_l_min 0
_reflns_number_gt 3813
_reflns_number_total 4984
_reflns_threshold_expression I>=2u(I)
_cod_data_source_file d0dt00310g2.cif
_cod_data_source_block l71-dy_sq
_cod_database_code 7704282
_chemical_oxdiff_formula 'C H N O Dy'
_reflns_odcompleteness_completeness 99.69
_reflns_odcompleteness_iscentric 1
_reflns_odcompleteness_theta 25.30
_olex2_refinement_description
;
1. Fixed Uiso
 At 1.2 times of:
  All C(H) groups
 At 1.5 times of:
  All O(H,H) groups
2. Restrained distances
 O2A-C7 \\sim O2-C7
 with sigma of 0.02
3. Uiso/Uaniso restraints and constraints
Uanis(O2A) = Uanis(O2)
4. Others
 Sof(O2)=1-FVAR(1)
 Sof(O2A)=FVAR(1)
5.a Rotating group:
 O7(H7a,H7b), O8(H8a,H8b)
5.b Aromatic/amide H refined with riding coordinates:
 C2(H2), C4(H4), C11(H11), C14(H14), C16(H16), C17(H17), C18(H18), C19(H19),
 C20(H20), C21(H21), C23(H23), C24(H24)
;
_olex2_date_sample_data_collection 2018-12-17
_olex2_submission_special_instructions 'No special instructions were received'
_oxdiff_exptl_absorpt_empirical_details
;
Empirical correction (ABSPACK) includes:
- Absorption correction using spherical harmonics
- Frame scaling
;
_oxdiff_exptl_absorpt_empirical_full_max 1.458
_oxdiff_exptl_absorpt_empirical_full_min 0.796

loop_
_space_group_symop_id
_space_group_symop_operation_xyz
1 x,y,z
2 -x,y+1/2,-z+1/2
3 -x,-y,-z
4 x,-y-1/2,z-1/2

loop_
_atom_site_label
_atom_site_type_symbol
_atom_site_fract_x
_atom_site_fract_y
_atom_site_fract_z
_atom_site_U_iso_or_equiv
_atom_site_adp_type
_atom_site_occupancy
_atom_site_refinement_flags_posn
_atom_site_disorder_group
Dy1 Dy 0.81746(3) 0.46232(3) 0.361484(19) 0.01786(13) Uani 1.000000 . .
O1 O 0.7944(5) 0.3086(5) 0.2978(3) 0.0297(14) Uani 1.000000 . .
O2A O 0.9472(12) 0.215(2) 0.2509(15) 0.050(6) Uani 0.74(6) D 1
O3 O 0.8534(5) 0.1129(6) -0.0144(3) 0.0313(15) Uani 1.000000 . .
O4 O 0.6590(5) 0.0921(6) -0.0590(3) 0.0345(16) Uani 1.000000 . .
O5 O 0.3113(5) 0.1205(5) 0.1262(4) 0.0357(15) Uani 1.000000 . .
O6 O 0.3887(5) -0.0010(5) 0.2062(3) 0.0291(14) Uani 1.000000 . .
O7 O 0.8818(6) 0.5448(6) 0.2544(3) 0.0365(16) Uani 1.000000 . .
H7a H 0.858(7) 0.6164(18) 0.250(2) 0.055(2) Uiso 1.000000 GR .
H7b H 0.842(6) 0.516(4) 0.2123(3) 0.055(2) Uiso 1.000000 GR .
O8 O 0.9398(5) 0.6012(5) 0.4183(4) 0.0349(15) Uani 1.000000 . .
H8a H 1.016(2) 0.578(2) 0.431(4) 0.052(2) Uiso 1.000000 GR .
H8b H 0.913(4) 0.618(4) 0.461(2) 0.052(2) Uiso 1.000000 GR .
N1 N 0.4685(7) 0.1971(6) 0.4253(4) 0.0320(18) Uani 1.000000 . .
N2 N 0.0443(6) 0.3881(6) 0.3696(4) 0.0289(16) Uani 1.000000 . .
N3 N 0.7727(11) 0.0317(8) 0.6233(5) 0.058(3) Uani 1.000000 . .
C1 C 0.7372(7) 0.1878(7) 0.1986(4) 0.0195(17) Uani 1.000000 . .
C2 C 0.7770(7) 0.1722(6) 0.1281(4) 0.0206(17) Uani 1.000000 . .
H2 H 0.8598(7) 0.1871(6) 0.1195(4) 0.025(2) Uiso 1.000000 R .
C3 C 0.6934(7) 0.1343(6) 0.0703(4) 0.0190(17) Uani 1.000000 . .
C4 C 0.5717(7) 0.1092(7) 0.0832(4) 0.0233(18) Uani 1.000000 . .
H4 H 0.5154(7) 0.0853(7) 0.0444(4) 0.028(2) Uiso 1.000000 R .
C5 C 0.5332(7) 0.1200(7) 0.1550(4) 0.0208(17) Uani 1.000000 . .
C6 C 0.6169(7) 0.1615(7) 0.2137(4) 0.0186(16) Uani 1.000000 . .
C7 C 0.8328(8) 0.2379(8) 0.2552(5) 0.033(2) Uani 1.000000 D .
C8 C 0.7368(7) 0.1133(7) -0.0058(4) 0.0225(17) Uani 1.000000 . .
C9 C 0.4040(7) 0.0772(8) 0.1657(5) 0.0258(19) Uani 1.000000 . .
C10 C 0.5678(7) 0.1760(7) 0.2878(4) 0.0222(18) Uani 1.000000 . .
C11 C 0.4601(7) 0.2318(7) 0.2957(5) 0.0271(19) Uani 1.000000 . .
H11 H 0.4189(7) 0.2657(7) 0.2543(5) 0.033(2) Uiso 1.000000 R .
C12 C 0.4107(7) 0.2395(7) 0.3622(5) 0.0260(19) Uani 1.000000 . .
C13 C 0.5793(8) 0.1471(8) 0.4206(5) 0.028(2) Uani 1.000000 . .
C14 C 0.6266(8) 0.1323(7) 0.3518(4) 0.0250(19) Uani 1.000000 . .
H14 H 0.6996(8) 0.0918(7) 0.3491(4) 0.030(2) Uiso 1.000000 R .
C15 C 0.2876(8) 0.2937(8) 0.3690(5) 0.030(2) Uani 1.000000 . .
C16 C 0.2494(8) 0.3812(8) 0.3252(6) 0.042(3) Uani 1.000000 . .
H16 H 0.3047(8) 0.4113(8) 0.2939(6) 0.050(3) Uiso 1.000000 R .
C17 C 0.1316(9) 0.4258(8) 0.3265(6) 0.042(3) Uani 1.000000 . .
H17 H 0.1109(9) 0.4854(8) 0.2960(6) 0.050(3) Uiso 1.000000 R .
C18 C 0.0834(9) 0.3032(10) 0.4121(6) 0.049(3) Uani 1.000000 . .
H18 H 0.0265(9) 0.2734(10) 0.4426(6) 0.058(3) Uiso 1.000000 R .
C19 C 0.2017(10) 0.2556(10) 0.4149(6) 0.051(3) Uani 1.000000 . .
H19 H 0.2225(10) 0.1984(10) 0.4476(6) 0.061(4) Uiso 1.000000 R .
C20 C 0.8321(13) 0.0479(12) 0.5627(7) 0.070(4) Uani 1.000000 . .
H20 H 0.9182(13) 0.0356(12) 0.5652(7) 0.084(5) Uiso 1.000000 R .
C21 C 0.7716(10) 0.0824(11) 0.4959(6) 0.057(3) Uani 1.000000 . .
H21 H 0.8166(10) 0.0886(11) 0.4544(6) 0.069(4) Uiso 1.000000 R .
C22 C 0.6480(9) 0.1071(8) 0.4902(5) 0.031(2) Uani 1.000000 . .
C23 C 0.5872(10) 0.0957(9) 0.5540(5) 0.041(2) Uani 1.000000 . .
H23 H 0.5026(10) 0.1134(9) 0.5540(5) 0.049(3) Uiso 1.000000 R .
C24 C 0.6540(13) 0.0576(9) 0.6183(6) 0.051(3) Uani 1.000000 . .
H24 H 0.6112(13) 0.0500(9) 0.6606(6) 0.061(4) Uiso 1.000000 R .
O2 O 0.928(4) 0.179(5) 0.275(3) 0.050(6) Uani 0.26(6) D 2

loop_
_atom_site_aniso_label
_atom_site_aniso_U_11
_atom_site_aniso_U_22
_atom_site_aniso_U_33
_atom_site_aniso_U_12
_atom_site_aniso_U_13
_atom_site_aniso_U_23
Dy1 0.01384(19) 0.0268(2) 0.0129(2) -0.00008(17) 0.00112(13) -0.00296(17)
O1 0.024(3) 0.035(3) 0.030(3) -0.002(3) 0.002(3) -0.017(3)
O2A 0.019(5) 0.066(12) 0.065(12) 0.006(6) -0.000(5) -0.032(10)
O3 0.015(3) 0.060(4) 0.019(3) -0.005(3) 0.005(2) -0.007(3)
O4 0.019(3) 0.063(4) 0.021(3) 0.003(3) 0.003(3) -0.016(3)
O5 0.016(3) 0.042(4) 0.048(4) -0.005(3) -0.004(3) 0.007(3)
O6 0.026(3) 0.041(3) 0.021(3) -0.009(3) 0.004(3) 0.004(3)
O7 0.033(3) 0.054(4) 0.022(3) -0.007(3) 0.002(3) 0.005(3)
O8 0.023(3) 0.039(4) 0.042(4) -0.001(3) -0.006(3) -0.006(3)
N1 0.031(4) 0.040(5) 0.027(4) 0.003(4) 0.011(3) -0.004(4)
N2 0.024(4) 0.033(4) 0.029(4) 0.004(3) 0.004(3) -0.007(4)
N3 0.079(7) 0.066(7) 0.026(5) 0.020(6) -0.011(5) 0.010(5)
C1 0.017(4) 0.025(4) 0.016(4) 0.001(3) -0.004(3) -0.006(3)
C2 0.015(4) 0.026(4) 0.021(4) 0.001(3) 0.000(3) -0.009(4)
C3 0.018(4) 0.025(4) 0.014(4) -0.001(3) 0.005(3) -0.004(3)
C4 0.020(4) 0.033(5) 0.017(4) -0.007(4) 0.003(3) -0.009(4)
C5 0.015(4) 0.029(4) 0.019(4) 0.001(4) 0.004(3) -0.001(4)
C6 0.019(4) 0.027(4) 0.010(4) 0.004(3) 0.000(3) -0.006(3)
C7 0.020(4) 0.045(6) 0.033(5) 0.001(4) 0.001(4) -0.015(5)
C8 0.026(4) 0.025(4) 0.017(4) 0.000(4) 0.004(3) 0.003(4)
C9 0.020(4) 0.043(5) 0.016(4) -0.003(4) 0.005(3) -0.007(4)
C10 0.020(4) 0.028(4) 0.018(4) 0.001(4) 0.002(3) -0.000(4)
C11 0.020(4) 0.037(5) 0.025(5) -0.001(4) 0.003(4) -0.003(4)
C12 0.020(4) 0.038(5) 0.021(4) -0.001(4) 0.004(3) -0.003(4)
C13 0.023(4) 0.040(5) 0.020(4) -0.001(4) 0.004(4) -0.005(4)
C14 0.022(4) 0.032(5) 0.021(4) 0.004(4) 0.001(3) -0.003(4)
C15 0.025(4) 0.042(5) 0.024(5) 0.003(4) 0.002(4) -0.007(4)
C16 0.026(5) 0.039(6) 0.063(7) 0.002(4) 0.022(5) 0.009(5)
C17 0.036(5) 0.037(5) 0.054(7) -0.000(5) 0.009(5) 0.004(5)
C18 0.036(6) 0.075(8) 0.036(6) 0.010(6) 0.014(5) 0.008(6)
C19 0.042(6) 0.070(8) 0.044(6) 0.024(6) 0.019(5) 0.023(6)
C20 0.060(8) 0.110(12) 0.039(7) 0.031(8) -0.003(6) -0.002(7)
C21 0.047(6) 0.105(10) 0.020(5) 0.024(7) 0.001(5) 0.007(6)
C22 0.038(5) 0.035(5) 0.020(4) 0.001(4) 0.006(4) 0.001(4)
C23 0.039(5) 0.055(7) 0.028(5) -0.012(5) 0.002(4) -0.003(5)
C24 0.084(9) 0.044(7) 0.023(5) -0.010(6) 0.002(6) 0.004(5)
O2 0.019(5) 0.066(12) 0.065(12) 0.006(6) -0.000(5) -0.032(10)

loop_
_atom_type_symbol
_atom_type_scat_dispersion_real
_atom_type_scat_dispersion_imag
_atom_type_scat_Cromer_Mann_a1
_atom_type_scat_Cromer_Mann_a2
_atom_type_scat_Cromer_Mann_a3
_atom_type_scat_Cromer_Mann_a4
_atom_type_scat_Cromer_Mann_b1
_atom_type_scat_Cromer_Mann_b2
_atom_type_scat_Cromer_Mann_b3
_atom_type_scat_Cromer_Mann_b4
_atom_type_scat_Cromer_Mann_c
_atom_type_scat_source
_atom_type_scat_dispersion_source
H 0.00000 0.00000 0.49300 0.32291 0.14019 0.04081 10.51090 26.12570 3.14236 57.79970 0.0030380000826 'International Tables Volume C Table 6.1.1.4 (pp. 500-502)' 'Henke, Gullikson and Davis, At. Data and Nucl. Data Tables, 1993, 54, 2'
C 0.00347 0.00161 2.31000 1.02000 1.58860 0.86500 20.84390 10.20750 0.56870 51.65120 0.215599998832 'International Tables Volume C Table 6.1.1.4 (pp. 500-502)' 'Henke, Gullikson and Davis, At. Data and Nucl. Data Tables, 1993, 54, 2'
Dy -0.09334 4.42894 26.50700 17.63830 14.55960 2.96577 2.18020 0.20217 12.18990 111.87400 4.29727983475 'International Tables Volume C Table 6.1.1.4 (pp. 500-502)' 'Henke, Gullikson and Davis, At. Data and Nucl. Data Tables, 1993, 54, 2'
O 0.01158 0.00611 3.04850 2.28680 1.54630 0.86700 13.27710 5.70110 0.32390 32.90890 0.250800013542 'International Tables Volume C Table 6.1.1.4 (pp. 500-502)' 'Henke, Gullikson and Davis, At. Data and Nucl. Data Tables, 1993, 54, 2'
N 0.00653 0.00323 12.21260 3.13220 2.01250 1.16630 0.00570 9.89330 28.99750 0.58260 -11.5290002823 'International Tables Volume C Table 6.1.1.4 (pp. 500-502)' 'Henke, Gullikson and Davis, At. Data and Nucl. Data Tables, 1993, 54, 2'

loop_
_geom_angle_atom_site_label_1
_geom_angle_atom_site_label_2
_geom_angle_atom_site_label_3
_geom_angle
_geom_angle_site_symmetry_1
_geom_angle_site_symmetry_3
_geom_angle_publ_flag
O3 Dy1 O1 99.1(2) 4_566 . ?
O4 Dy1 O1 91.3(2) 4_566 . ?
O4 Dy1 O3 53.57(18) 4_566 4_566 ?
O5 Dy1 O1 134.3(2) 2_655 . ?
O5 Dy1 O3 105.5(2) 2_655 4_566 ?
O5 Dy1 O4 74.2(2) 2_655 4_566 ?
O6 Dy1 O1 81.0(2) 2_655 . ?
O6 Dy1 O3 126.12(18) 2_655 4_566 ?
O6 Dy1 O4 72.55(19) 2_655 4_566 ?
O6 Dy1 O5 53.4(2) 2_655 2_655 ?
O7 Dy1 O1 88.0(2) . . ?
O7 Dy1 O3 153.5(2) . 4_566 ?
O7 Dy1 O4 152.4(2) . 4_566 ?
O7 Dy1 O5 86.6(2) . 2_655 ?
O7 Dy1 O6 80.1(2) . 2_655 ?
O8 Dy1 O1 152.2(2) . . ?
O8 Dy1 O3 80.4(2) . 4_566 ?
O8 Dy1 O4 109.7(2) . 4_566 ?
O8 Dy1 O5 71.0(2) . 2_655 ?
O8 Dy1 O6 121.9(2) . 2_655 ?
O8 Dy1 O7 81.5(2) . . ?
N2 Dy1 O1 77.9(2) 1_655 . ?
N2 Dy1 O3 75.1(2) 1_655 4_566 ?
N2 Dy1 O4 125.2(2) 1_655 4_566 ?
N2 Dy1 O5 145.4(2) 1_655 2_655 ?
N2 Dy1 O6 152.4(2) 1_655 2_655 ?
N2 Dy1 O7 81.7(2) 1_655 . ?
N2 Dy1 O8 75.1(2) 1_655 . ?
C8 Dy1 O1 97.8(2) 4_566 . ?
C8 Dy1 O3 27.2(2) 4_566 4_566 ?
C8 Dy1 O4 26.5(2) 4_566 4_566 ?
C8 Dy1 O5 87.9(2) 4_566 2_655 ?
C8 Dy1 O6 98.9(2) 4_566 2_655 ?
C8 Dy1 O7 173.9(2) 4_566 . ?
C8 Dy1 O8 94.0(2) 4_566 . ?
C8 Dy1 N2 101.3(2) 4_566 1_655 ?
C9 Dy1 O1 106.7(2) 2_655 . ?
C9 Dy1 O3 114.9(2) 2_655 4_566 ?
C9 Dy1 O4 67.0(2) 2_655 4_566 ?
C9 Dy1 O5 27.7(2) 2_655 2_655 ?
C9 Dy1 O6 26.3(2) 2_655 2_655 ?
C9 Dy1 O7 86.8(2) 2_655 . ?
C9 Dy1 O8 98.4(2) 2_655 . ?
C9 Dy1 N2 167.4(2) 2_655 1_655 ?
C9 Dy1 C8 89.7(2) 2_655 4_566 ?
C7 O1 Dy1 151.9(6) . . ?
C8 O3 Dy1 92.1(5) . 4_565 ?
C8 O4 Dy1 93.5(5) . 4_565 ?
C9 O5 Dy1 92.1(5) . 2_645 ?
C9 O6 Dy1 90.4(5) . 2_645 ?
H7a O7 Dy1 112.8 . . ?
H7b O7 Dy1 111.8 . . ?
H7b O7 H7a 101.5 . . ?
H8a O8 Dy1 110.8 . . ?
H8b O8 Dy1 110.2 . . ?
H8b O8 H8a 103.4 . . ?
C13 N1 C12 117.5(7) . . ?
C17 N2 Dy1 122.8(6) . 1_455 ?
C18 N2 Dy1 123.4(6) . 1_455 ?
C18 N2 C17 113.6(8) . . ?
C24 N3 C20 116.1(10) . . ?
C6 C1 C2 121.2(7) . . ?
C7 C1 C2 115.5(7) . . ?
C7 C1 C6 123.3(7) . . ?
H2 C2 C1 119.9(4) . . ?
C3 C2 C1 120.2(7) . . ?
C3 C2 H2 119.9(4) . . ?
C4 C3 C2 120.0(7) . . ?
C8 C3 C2 120.7(7) . . ?
C8 C3 C4 119.2(7) . . ?
H4 C4 C3 120.1(4) . . ?
C5 C4 C3 119.8(7) . . ?
C5 C4 H4 120.1(5) . . ?
C6 C5 C4 120.4(7) . . ?
C9 C5 C4 115.7(7) . . ?
C9 C5 C6 123.7(7) . . ?
C5 C6 C1 118.3(7) . . ?
C10 C6 C1 124.1(7) . . ?
C10 C6 C5 117.5(7) . . ?
C1 C7 O1 117.2(7) . . ?
O3 C8 Dy1 60.6(4) . 4_565 ?
O4 C8 Dy1 60.1(4) . 4_565 ?
O4 C8 O3 120.2(7) . . ?
C3 C8 Dy1 170.2(6) . 4_565 ?
C3 C8 O3 119.7(7) . . ?
C3 C8 O4 120.1(7) . . ?
O5 C9 Dy1 60.2(4) . 2_645 ?
O6 C9 Dy1 63.3(4) . 2_645 ?
O6 C9 O5 121.2(7) . . ?
C5 C9 Dy1 159.5(6) . 2_645 ?
C5 C9 O5 117.3(8) . . ?
C5 C9 O6 121.4(8) . . ?
C11 C10 C6 121.6(7) . . ?
C14 C10 C6 122.5(7) . . ?
C14 C10 C11 115.9(7) . . ?
H11 C11 C10 119.1(5) . . ?
C12 C11 C10 121.9(8) . . ?
C12 C11 H11 119.1(5) . . ?
C11 C12 N1 122.3(8) . . ?
C15 C12 N1 116.3(7) . . ?
C15 C12 C11 121.4(8) . . ?
C14 C13 N1 120.5(8) . . ?
C22 C13 N1 118.1(7) . . ?
C22 C13 C14 121.4(8) . . ?
C13 C14 C10 121.5(8) . . ?
H14 C14 C10 119.2(5) . . ?
H14 C14 C13 119.2(5) . . ?
C16 C15 C12 121.3(8) . . ?
C19 C15 C12 122.9(9) . . ?
C19 C15 C16 115.6(8) . . ?
H16 C16 C15 119.1(5) . . ?
C17 C16 C15 121.8(9) . . ?
C17 C16 H16 119.1(6) . . ?
C16 C17 N2 123.8(10) . . ?
H17 C17 N2 118.1(6) . . ?
H17 C17 C16 118.1(6) . . ?
H18 C18 N2 117.2(5) . . ?
C19 C18 N2 125.7(9) . . ?
C19 C18 H18 117.2(6) . . ?
C18 C19 C15 119.5(10) . . ?
H19 C19 C15 120.2(6) . . ?
H19 C19 C18 120.2(6) . . ?
H20 C20 N3 118.6(7) . . ?
C21 C20 N3 122.8(12) . . ?
C21 C20 H20 118.6(7) . . ?
H21 C21 C20 119.5(7) . . ?
C22 C21 C20 121.0(10) . . ?
C22 C21 H21 119.5(6) . . ?
C21 C22 C13 123.3(8) . . ?
C23 C22 C13 120.4(8) . . ?
C23 C22 C21 116.3(9) . . ?
H23 C23 C22 120.5(6) . . ?
C24 C23 C22 119.0(10) . . ?
C24 C23 H23 120.5(7) . . ?
C23 C24 N3 124.5(10) . . ?
H24 C24 N3 117.7(6) . . ?
H24 C24 C23 117.7(7) . . ?

loop_
_geom_bond_atom_site_label_1
_geom_bond_atom_site_label_2
_geom_bond_distance
_geom_bond_site_symmetry_2
_geom_bond_publ_flag
Dy1 O1 2.208(6) . ?
Dy1 O3 2.422(6) 4_566 ?
Dy1 O4 2.410(5) 4_566 ?
Dy1 O5 2.399(6) 2_655 ?
Dy1 O6 2.466(6) 2_655 ?
Dy1 O7 2.338(6) . ?
Dy1 O8 2.327(6) . ?
Dy1 N2 2.583(7) 1_655 ?
Dy1 C8 2.776(8) 4_566 ?
Dy1 C9 2.761(8) 2_655 ?
O1 C7 1.252(10) . ?
O2A C7 1.265(14) . ?
O3 C8 1.271(9) . ?
O4 C8 1.241(9) . ?
O5 C9 1.284(10) . ?
O6 C9 1.225(10) . ?
O7 H7a 0.9132 . ?
O7 H7b 0.9110 . ?
O8 H8a 0.8723 . ?
O8 H8b 0.8724 . ?
N1 C12 1.352(11) . ?
N1 C13 1.343(11) . ?
N2 C17 1.348(12) . ?
N2 C18 1.337(13) . ?
N3 C20 1.329(15) . ?
N3 C24 1.304(15) . ?
C1 C2 1.391(11) . ?
C1 C6 1.377(10) . ?
C1 C7 1.511(11) . ?
C2 H2 0.9300 . ?
C2 C3 1.393(10) . ?
C3 C4 1.378(10) . ?
C3 C8 1.510(10) . ?
C4 H4 0.9300 . ?
C4 C5 1.401(10) . ?
C5 C6 1.420(10) . ?
C5 C9 1.506(11) . ?
C6 C10 1.490(10) . ?
C7 O2 1.27(3) . ?
C10 C11 1.358(11) . ?
C10 C14 1.374(11) . ?
C11 H11 0.9300 . ?
C11 C12 1.357(11) . ?
C12 C15 1.489(11) . ?
C13 C14 1.394(11) . ?
C13 C22 1.481(12) . ?
C14 H14 0.9300 . ?
C15 C16 1.372(13) . ?
C15 C19 1.372(13) . ?
C16 H16 0.9300 . ?
C16 C17 1.376(13) . ?
C17 H17 0.9300 . ?
C18 H18 0.9300 . ?
C18 C19 1.390(13) . ?
C19 H19 0.9300 . ?
C20 H20 0.9300 . ?
C20 C21 1.382(15) . ?
C21 H21 0.9300 . ?
C21 C22 1.351(13) . ?
C22 C23 1.381(12) . ?
C23 H23 0.9300 . ?
C23 C24 1.389(14) . ?
C24 H24 0.9300 . ?

loop_
_geom_hbond_atom_site_label_D
_geom_hbond_atom_site_label_H
_geom_hbond_atom_site_label_A
_geom_hbond_distance_DH
_geom_hbond_distance_HA
_geom_hbond_distance_DA
_geom_hbond_angle_DHA
_geom_hbond_site_symmetry_A
O7 H7b N3 0.9110 1.804(11) 2.711(11) 173.9(5) 4_565

loop_
_restr_equal_distance_atom_site_label_1
_restr_equal_distance_atom_site_label_2
_restr_equal_distance_site_symmetry_2
_restr_equal_distance_class_id
O2A C7 1 1
O2 C7 1 1

loop_
_restr_equal_distance_class_class_id
_restr_equal_distance_class_target_weight_param
_restr_equal_distance_class_average
_restr_equal_distance_class_esd
_restr_equal_distance_class_diff_max
1 0.0200 1.2685 0.0037 0.0037
